data_4104779
loop_
_publ_author_name
'Yeon-Ju Lee'
'Richard R. Schrock'
'Amir H. Hoveyda'

_publ_section_title
;
 Endo-Selective Enyne Ring-Closing Metathesis Promoted by
 Stereogenic-at-Mo Monoalkoxide and Monoaryloxide Complexes. Efficient
 Synthesis of Cyclic Dienes Not Accessible through Reactions with Ru
 Carbenes
;
_journal_name_full 'Journal of the American Chemical Society'
_journal_page_first 10652
_journal_page_last 10661
_journal_paper_doi 10.1021/ja904098h
_journal_volume 131
_journal_year 2009
_chemical_formula_moiety 'C32 H40 F6 Mo N2 O'
_chemical_formula_sum 'C32 H40 F6 Mo N2 O'
_chemical_formula_weight 678.60
_chemical_name_systematic
; 
 ? 
;
_space_group_IT_number 2
_symmetry_cell_setting triclinic
_symmetry_space_group_name_Hall '-P 1'
_symmetry_space_group_name_H-M 'P -1'
_atom_sites_solution_hydrogens geom
_atom_sites_solution_primary direct
_atom_sites_solution_secondary difmap
_audit_creation_method SHELXL-97
_cell_angle_alpha 90.729(2)
_cell_angle_beta 90.393(2)
_cell_angle_gamma 95.057(2)
_cell_formula_units_Z 4
_cell_length_a 10.7606(18)
_cell_length_b 14.085(2)
_cell_length_c 21.094(4)
_cell_measurement_reflns_used 9893
_cell_measurement_temperature 100(2)
_cell_measurement_theta_max 28.65
_cell_measurement_theta_min 2.40
_cell_volume 3184.3(9)
_computing_cell_refinement 'Bruker SAINT'
_computing_data_collection 'Bruker SMART'
_computing_data_reduction 'Bruker SAINT'
_computing_molecular_graphics 'Bruker SHELXTL'
_computing_publication_material 'Bruker SHELXTL'
_computing_structure_refinement 'SHELXL-97 (Sheldrick, 2008)'
_computing_structure_solution 'SHELXS-97 (Sheldrick, 2008)'
_diffrn_ambient_temperature 100(2)
_diffrn_measured_fraction_theta_full 0.999
_diffrn_measured_fraction_theta_max 0.999
_diffrn_measurement_device_type 'Bruker SMART APEX CCD'
_diffrn_measurement_method '0.3 deg wide \w exposures'
_diffrn_radiation_monochromator graphite
_diffrn_radiation_source 'normal-focus sealed tube'
_diffrn_radiation_type MoK\a
_diffrn_radiation_wavelength 0.71073
_diffrn_reflns_av_R_equivalents 0.0404
_diffrn_reflns_av_sigmaI/netI 0.0563
_diffrn_reflns_limit_h_max 13
_diffrn_reflns_limit_h_min -13
_diffrn_reflns_limit_k_max 0
_diffrn_reflns_limit_k_min -17
_diffrn_reflns_limit_l_max 25
_diffrn_reflns_limit_l_min -26
_diffrn_reflns_number 35741
_diffrn_reflns_theta_full 26.00
_diffrn_reflns_theta_max 26.00
_diffrn_reflns_theta_min 2.12
_exptl_absorpt_coefficient_mu 0.474
_exptl_absorpt_correction_T_max 0.9906
_exptl_absorpt_correction_T_min 0.9767
_exptl_absorpt_correction_type multi-scan
_exptl_absorpt_process_details SADABS
_exptl_crystal_colour red
_exptl_crystal_density_diffrn 1.415
_exptl_crystal_density_method none
_exptl_crystal_description block
_exptl_crystal_F_000 1400
_exptl_crystal_size_max 0.05
_exptl_crystal_size_mid 0.04
_exptl_crystal_size_min 0.02
_refine_diff_density_max 1.405
_refine_diff_density_min -1.293
_refine_diff_density_rms 0.093
_refine_ls_extinction_coef na
_refine_ls_extinction_method none
_refine_ls_goodness_of_fit_ref 1.028
_refine_ls_hydrogen_treatment constr
_refine_ls_matrix_type full
_refine_ls_number_parameters 807
_refine_ls_number_reflns 12499
_refine_ls_number_restraints 1015
_refine_ls_restrained_S_all 1.073
_refine_ls_R_factor_all 0.0716
_refine_ls_R_factor_gt 0.0510
_refine_ls_shift/su_max 0.001
_refine_ls_shift/su_mean 0.000
_refine_ls_structure_factor_coef Fsqd
_refine_ls_weighting_details 'calc w=1/[\s^2^(Fo^2^)+(0.0410P)^2^+6.6070P] where P=(Fo^2^+2Fc^2^)/3'
_refine_ls_weighting_scheme calc
_refine_ls_wR_factor_gt 0.1033
_refine_ls_wR_factor_ref 0.1109
_reflns_number_gt 9848
_reflns_number_total 12499
_reflns_threshold_expression >2sigma(I)
_cod_data_source_file ja904098h_si_002.cif
_cod_data_source_block C32H40F6MoN2O
_cod_original_cell_volume 3184.4(9)
_cod_database_code 4104779

loop_
_symmetry_equiv_pos_as_xyz
'x, y, z'
'-x, -y, -z'

loop_
_atom_site_label
_atom_site_type_symbol
_atom_site_fract_x
_atom_site_fract_y
_atom_site_fract_z
_atom_site_U_iso_or_equiv
_atom_site_adp_type
_atom_site_occupancy
_atom_site_symmetry_multiplicity
_atom_site_calc_flag
_atom_site_refinement_flags
_atom_site_disorder_assembly
_atom_site_disorder_group
Mo1 Mo 0.77883(3) 0.68303(2) 0.289294(15) 0.01415(9) Uani 1 1 d U . .
C1 C 0.7085(4) 0.7991(3) 0.28612(17) 0.0160(7) Uani 1 1 d U . .
H1A H 0.6205 0.7848 0.2849 0.019 Uiso 1 1 calc R . .
C2 C 0.7328(4) 0.9075(3) 0.28468(18) 0.0193(7) Uani 1 1 d U . .
C3 C 0.6178(4) 0.9494(3) 0.2569(2) 0.0261(9) Uani 1 1 d U . .
H3A H 0.6065 0.9290 0.2125 0.039 Uiso 1 1 calc R . .
H3B H 0.6296 1.0192 0.2593 0.039 Uiso 1 1 calc R . .
H3C H 0.5438 0.9269 0.2811 0.039 Uiso 1 1 calc R . .
C4 C 0.8453(4) 0.9383(3) 0.24364(19) 0.0235(9) Uani 1 1 d U . .
H4A H 0.9198 0.9123 0.2609 0.035 Uiso 1 1 calc R . .
H4B H 0.8582 1.0081 0.2434 0.035 Uiso 1 1 calc R . .
H4C H 0.8302 0.9143 0.2002 0.035 Uiso 1 1 calc R . .
C5 C 0.7571(4) 0.9369(3) 0.35433(18) 0.0190(7) Uani 1 1 d U . .
C6 C 0.8692(4) 0.9194(3) 0.38312(19) 0.0216(8) Uani 1 1 d U . .
H6A H 0.9325 0.8942 0.3585 0.026 Uiso 1 1 calc R . .
C7 C 0.8903(4) 0.9378(3) 0.4469(2) 0.0255(8) Uani 1 1 d U . .
H7A H 0.9677 0.9255 0.4656 0.031 Uiso 1 1 calc R . .
C8 C 0.7996(4) 0.9740(3) 0.4835(2) 0.0282(9) Uani 1 1 d U . .
H8A H 0.8128 0.9852 0.5277 0.034 Uiso 1 1 calc R . .
C9 C 0.6904(4) 0.9934(3) 0.4553(2) 0.0330(9) Uani 1 1 d U . .
H9A H 0.6281 1.0197 0.4801 0.040 Uiso 1 1 calc R . .
C10 C 0.6683(4) 0.9756(3) 0.3913(2) 0.0267(8) Uani 1 1 d U . .
H10A H 0.5917 0.9901 0.3726 0.032 Uiso 1 1 calc R . .
O1 O 0.7330(3) 0.62238(18) 0.36756(12) 0.0210(6) Uani 1 1 d DU . .
C11 C 0.6896(4) 0.6255(3) 0.42917(17) 0.0205(7) Uani 1 1 d DU . .
C12 C 0.7389(4) 0.7186(3) 0.46404(19) 0.0266(9) Uani 1 1 d DU . .
H12A H 0.7077 0.7732 0.4426 0.040 Uiso 1 1 calc R . .
H12B H 0.8303 0.7248 0.4636 0.040 Uiso 1 1 calc R . .
H12C H 0.7099 0.7169 0.5080 0.040 Uiso 1 1 calc R . .
C13 C 0.5480(4) 0.6178(3) 0.42700(19) 0.0307(9) Uani 1 1 d DU . .
F1 F 0.5005(2) 0.5384(2) 0.39757(12) 0.0443(7) Uani 1 1 d DU . .
F2 F 0.4978(2) 0.6199(2) 0.48432(12) 0.0388(7) Uani 1 1 d DU . .
F3 F 0.5089(2) 0.6908(2) 0.39521(14) 0.0491(8) Uani 1 1 d DU . .
C14 C 0.7397(4) 0.5411(3) 0.46320(19) 0.0273(8) Uani 1 1 d DU . .
F4 F 0.7038(3) 0.53723(18) 0.52354(11) 0.0369(6) Uani 1 1 d DU . .
F5 F 0.7014(3) 0.45785(17) 0.43575(12) 0.0408(7) Uani 1 1 d DU . .
F6 F 0.8632(2) 0.54828(19) 0.46269(13) 0.0396(6) Uani 1 1 d DU . .
N1 N 0.7121(3) 0.6140(2) 0.21007(15) 0.0179(6) Uani 1 1 d U . .
C15 C 0.7339(4) 0.5174(3) 0.2045(2) 0.0233(8) Uani 1 1 d U . .
C16 C 0.6881(4) 0.4824(3) 0.1486(2) 0.0300(9) Uani 1 1 d U . .
H16A H 0.6889 0.4185 0.1338 0.036 Uiso 1 1 calc R . .
C17 C 0.6386(4) 0.5580(3) 0.1159(2) 0.0303(9) Uani 1 1 d U . .
H17A H 0.6017 0.5541 0.0748 0.036 Uiso 1 1 calc R . .
C18 C 0.6531(4) 0.6371(3) 0.15368(18) 0.0221(8) Uani 1 1 d U . .
C19 C 0.7973(4) 0.4690(3) 0.2566(2) 0.0285(9) Uani 1 1 d U . .
H19A H 0.7410 0.4603 0.2927 0.043 Uiso 1 1 calc R . .
H19B H 0.8731 0.5082 0.2697 0.043 Uiso 1 1 calc R . .
H19C H 0.8196 0.4067 0.2414 0.043 Uiso 1 1 calc R . .
C20 C 0.6173(4) 0.7345(3) 0.14115(19) 0.0272(9) Uani 1 1 d U . .
H20A H 0.5710 0.7344 0.1010 0.041 Uiso 1 1 calc R . .
H20B H 0.6926 0.7788 0.1386 0.041 Uiso 1 1 calc R . .
H20C H 0.5646 0.7548 0.1756 0.041 Uiso 1 1 calc R . .
N2 N 0.9346(3) 0.7183(2) 0.27865(14) 0.0157(6) Uani 1 1 d U . .
C21 C 1.0600(3) 0.7409(3) 0.26623(17) 0.0165(7) Uani 1 1 d U . .
C22 C 1.0965(4) 0.7598(3) 0.20354(18) 0.0196(7) Uani 1 1 d U . .
C23 C 1.2221(4) 0.7785(3) 0.1917(2) 0.0232(8) Uani 1 1 d U . .
H23A H 1.2493 0.7900 0.1495 0.028 Uiso 1 1 calc R . .
C24 C 1.3093(4) 0.7807(3) 0.2405(2) 0.0252(8) Uani 1 1 d U . .
H24A H 1.3955 0.7937 0.2315 0.030 Uiso 1 1 calc R . .
C25 C 1.2717(4) 0.7640(3) 0.3021(2) 0.0224(8) Uani 1 1 d U . .
H25A H 1.3326 0.7664 0.3350 0.027 Uiso 1 1 calc R . .
C26 C 1.1469(3) 0.7438(3) 0.31687(18) 0.0173(7) Uani 1 1 d U . .
C27 C 1.0020(4) 0.7573(3) 0.15048(18) 0.0224(8) Uani 1 1 d U . .
H27A H 0.9201 0.7694 0.1697 0.027 Uiso 1 1 calc R . .
C28 C 0.9860(4) 0.6586(3) 0.1192(2) 0.0324(10) Uani 1 1 d U . .
H28A H 0.9657 0.6105 0.1515 0.049 Uiso 1 1 calc R . .
H28B H 1.0637 0.6455 0.0981 0.049 Uiso 1 1 calc R . .
H28C H 0.9182 0.6565 0.0878 0.049 Uiso 1 1 calc R . .
C29 C 1.0325(5) 0.8344(4) 0.1013(2) 0.0375(11) Uani 1 1 d U . .
H29A H 1.0418 0.8970 0.1224 0.056 Uiso 1 1 calc R . .
H29B H 0.9647 0.8328 0.0699 0.056 Uiso 1 1 calc R . .
H29C H 1.1105 0.8228 0.0800 0.056 Uiso 1 1 calc R . .
C30 C 1.1078(4) 0.7231(3) 0.38430(18) 0.0209(8) Uani 1 1 d U . .
H30A H 1.0168 0.7317 0.3874 0.025 Uiso 1 1 calc R . .
C31 C 1.1763(4) 0.7908(3) 0.4320(2) 0.0352(11) Uani 1 1 d U . .
H31A H 1.1634 0.8566 0.4212 0.053 Uiso 1 1 calc R . .
H31B H 1.2657 0.7822 0.4311 0.053 Uiso 1 1 calc R . .
H31C H 1.1441 0.7772 0.4746 0.053 Uiso 1 1 calc R . .
C32 C 1.1252(5) 0.6204(3) 0.4007(2) 0.0353(11) Uani 1 1 d U . .
H32A H 1.0795 0.5775 0.3699 0.053 Uiso 1 1 calc R . .
H32B H 1.0932 0.6069 0.4433 0.053 Uiso 1 1 calc R . .
H32C H 1.2141 0.6103 0.3994 0.053 Uiso 1 1 calc R . .
Mo2 Mo 0.24452(3) 0.22421(2) 0.212123(15) 0.01554(9) Uani 1 1 d U . .
C33 C 0.3053(4) 0.3522(3) 0.21012(17) 0.0176(7) Uani 1 1 d U . .
H33A H 0.3935 0.3546 0.2067 0.021 Uiso 1 1 calc R . .
C34 C 0.2698(4) 0.4540(3) 0.21183(18) 0.0194(7) Uani 1 1 d U . .
C35 C 0.1530(4) 0.4631(3) 0.2514(2) 0.0254(9) Uani 1 1 d U . .
H35A H 0.0832 0.4221 0.2331 0.038 Uiso 1 1 calc R . .
H35B H 0.1324 0.5295 0.2517 0.038 Uiso 1 1 calc R . .
H35C H 0.1685 0.4434 0.2950 0.038 Uiso 1 1 calc R . .
C36 C 0.3774(4) 0.5183(3) 0.2411(2) 0.0274(9) Uani 1 1 d U . .
H36A H 0.3905 0.4998 0.2851 0.041 Uiso 1 1 calc R . .
H36B H 0.3573 0.5848 0.2401 0.041 Uiso 1 1 calc R . .
H36C H 0.4536 0.5115 0.2168 0.041 Uiso 1 1 calc R . .
C37 C 0.2437(4) 0.4799(3) 0.14292(19) 0.0241(8) Uani 1 1 d U . .
C38 C 0.3167(4) 0.5469(3) 0.1095(2) 0.0337(9) Uani 1 1 d U . .
H38A H 0.3850 0.5823 0.1301 0.040 Uiso 1 1 calc R . .
C39 C 0.2914(5) 0.5634(4) 0.0456(2) 0.0433(11) Uani 1 1 d U . .
H39A H 0.3435 0.6094 0.0232 0.052 Uiso 1 1 calc R . .
C40 C 0.1940(5) 0.5149(4) 0.0152(2) 0.0453(11) Uani 1 1 d U . .
H40A H 0.1789 0.5252 -0.0285 0.054 Uiso 1 1 calc R . .
C41 C 0.1170(6) 0.4504(4) 0.0484(2) 0.0495(11) Uani 1 1 d U . .
H41A H 0.0463 0.4179 0.0281 0.059 Uiso 1 1 calc R . .
C42 C 0.1423(5) 0.4329(3) 0.1109(2) 0.0410(10) Uani 1 1 d U . .
H42A H 0.0889 0.3874 0.1329 0.049 Uiso 1 1 calc R . .
O2 O 0.2879(3) 0.16064(19) 0.13505(13) 0.0246(6) Uani 1 1 d DU A .
C43 C 0.3298(4) 0.1642(3) 0.0733(2) 0.0342(8) Uani 1 1 d DU . .
C44 C 0.2784(7) 0.2513(5) 0.0384(3) 0.0388(14) Uani 0.682(2) 1 d PDU A 1
H44A H 0.3083 0.3107 0.0604 0.058 Uiso 0.682(2) 1 calc PR A 1
H44B H 0.1870 0.2442 0.0385 0.058 Uiso 0.682(2) 1 calc PR A 1
H44C H 0.3080 0.2530 -0.0055 0.058 Uiso 0.682(2) 1 calc PR A 1
C45 C 0.4718(6) 0.1834(5) 0.0693(3) 0.0390(11) Uani 0.682(2) 1 d PDU A 1
F7 F 0.5189(4) 0.1083(3) 0.0964(2) 0.0458(9) Uani 0.682(2) 1 d PDU A 1
F8 F 0.5140(4) 0.1930(4) 0.0112(2) 0.0555(10) Uani 0.682(2) 1 d PDU A 1
F9 F 0.5100(4) 0.2594(3) 0.1030(2) 0.0437(9) Uani 0.682(2) 1 d PDU A 1
C46 C 0.2783(7) 0.0809(5) 0.0366(3) 0.0392(11) Uani 0.682(2) 1 d PDU A 1
F10 F 0.1527(6) 0.0723(4) 0.0366(4) 0.0434(11) Uani 0.682(2) 1 d PDU A 1
F11 F 0.3122(4) 0.0005(3) 0.0651(2) 0.0466(10) Uani 0.682(2) 1 d PDU A 1
F12 F 0.3132(5) 0.0762(4) -0.0245(2) 0.0536(12) Uani 0.682(2) 1 d PDU A 1
C44X C 0.4304(11) 0.2493(8) 0.0666(7) 0.033(2) Uani 0.318(2) 1 d PDU A 2
H44D H 0.4862 0.2524 0.1037 0.049 Uiso 0.318(2) 1 calc PR A 2
H44E H 0.3897 0.3087 0.0639 0.049 Uiso 0.318(2) 1 calc PR A 2
H44F H 0.4788 0.2406 0.0281 0.049 Uiso 0.318(2) 1 calc PR A 2
C45X C 0.4122(10) 0.0797(7) 0.0845(5) 0.0409(13) Uani 0.318(2) 1 d PDU A 2
F7X F 0.3628(9) -0.0116(7) 0.0944(5) 0.0458(9) Uani 0.318(2) 1 d PDU A 2
F8X F 0.4948(8) 0.0765(6) 0.0379(4) 0.0555(10) Uani 0.318(2) 1 d PDU A 2
F9X F 0.5040(8) 0.0780(7) 0.1319(5) 0.0437(9) Uani 0.318(2) 1 d PDU A 2
C46X C 0.2326(9) 0.1354(9) 0.0277(5) 0.0381(13) Uani 0.318(2) 1 d PDU A 2
F10X F 0.1784(8) 0.2117(6) 0.0286(4) 0.0434(11) Uani 0.318(2) 1 d PDU A 2
F11X F 0.1666(15) 0.0522(9) 0.0439(9) 0.0466(10) Uani 0.318(2) 1 d PDU A 2
F12X F 0.2901(12) 0.1220(8) -0.0249(5) 0.0536(12) Uani 0.318(2) 1 d PDU A 2
N3 N 0.3203(3) 0.1760(2) 0.29201(15) 0.0189(6) Uani 1 1 d U . .
C47 C 0.3946(4) 0.2131(3) 0.34238(19) 0.0226(8) Uani 1 1 d U . .
C48 C 0.4134(4) 0.1417(3) 0.3832(2) 0.0262(8) Uani 1 1 d U . .
H48A H 0.4609 0.1479 0.4214 0.031 Uiso 1 1 calc R . .
C49 C 0.3497(4) 0.0567(3) 0.3590(2) 0.0253(8) Uani 1 1 d U . .
H49A H 0.3476 -0.0046 0.3775 0.030 Uiso 1 1 calc R . .
C50 C 0.2921(4) 0.0789(3) 0.30429(19) 0.0220(8) Uani 1 1 d U . .
C51 C 0.4391(4) 0.3160(3) 0.3480(2) 0.0288(9) Uani 1 1 d U . .
H51A H 0.4903 0.3268 0.3865 0.043 Uiso 1 1 calc R . .
H51B H 0.3671 0.3539 0.3505 0.043 Uiso 1 1 calc R . .
H51C H 0.4890 0.3349 0.3109 0.043 Uiso 1 1 calc R . .
C52 C 0.2099(4) 0.0167(3) 0.2607(2) 0.0315(10) Uani 1 1 d U . .
H52A H 0.1960 -0.0472 0.2785 0.047 Uiso 1 1 calc R . .
H52B H 0.2501 0.0126 0.2193 0.047 Uiso 1 1 calc R . .
H52C H 0.1298 0.0439 0.2555 0.047 Uiso 1 1 calc R . .
N4 N 0.0877(3) 0.2314(2) 0.22540(15) 0.0174(6) Uani 1 1 d U . .
C53 C -0.0392(4) 0.2267(3) 0.23852(17) 0.0168(7) Uani 1 1 d U . .
C54 C -0.1253(4) 0.2092(3) 0.18835(18) 0.0183(7) Uani 1 1 d U . .
C55 C -0.2508(4) 0.2007(3) 0.20377(19) 0.0218(8) Uani 1 1 d U . .
H55A H -0.3115 0.1895 0.1710 0.026 Uiso 1 1 calc R . .
C56 C -0.2898(4) 0.2083(3) 0.26580(19) 0.0229(8) Uani 1 1 d U . .
H56A H -0.3762 0.2004 0.2753 0.027 Uiso 1 1 calc R . .
C57 C -0.2034(4) 0.2271(3) 0.31400(19) 0.0217(8) Uani 1 1 d U . .
H57A H -0.2314 0.2330 0.3564 0.026 Uiso 1 1 calc R . .
C58 C -0.0768(4) 0.2376(3) 0.30185(18) 0.0185(7) Uani 1 1 d U . .
C59 C -0.0855(4) 0.1970(3) 0.12012(18) 0.0206(8) Uani 1 1 d U . .
H59A H 0.0068 0.2128 0.1183 0.025 Uiso 1 1 calc R . .
C60 C -0.1461(5) 0.2643(4) 0.0767(2) 0.0403(12) Uani 1 1 d U . .
H60A H -0.1181 0.2548 0.0331 0.060 Uiso 1 1 calc R . .
H60B H -0.1224 0.3302 0.0902 0.060 Uiso 1 1 calc R . .
H60C H -0.2370 0.2514 0.0785 0.060 Uiso 1 1 calc R . .
C61 C -0.1132(5) 0.0951(3) 0.0975(2) 0.0372(11) Uani 1 1 d U . .
H61A H -0.0862 0.0891 0.0535 0.056 Uiso 1 1 calc R . .
H61B H -0.2031 0.0771 0.1000 0.056 Uiso 1 1 calc R . .
H61C H -0.0684 0.0529 0.1243 0.056 Uiso 1 1 calc R . .
C62 C 0.0167(4) 0.2580(3) 0.35524(18) 0.0217(8) Uani 1 1 d U . .
H62A H 0.0993 0.2777 0.3358 0.026 Uiso 1 1 calc R . .
C63 C 0.0308(4) 0.1681(3) 0.3930(2) 0.0291(10) Uani 1 1 d U . .
H63A H 0.0540 0.1173 0.3644 0.044 Uiso 1 1 calc R . .
H63B H -0.0485 0.1479 0.4135 0.044 Uiso 1 1 calc R . .
H63C H 0.0959 0.1812 0.4254 0.044 Uiso 1 1 calc R . .
C64 C -0.0176(4) 0.3393(3) 0.3980(2) 0.0306(10) Uani 1 1 d U . .
H64A H -0.0247 0.3964 0.3726 0.046 Uiso 1 1 calc R . .
H64B H 0.0474 0.3526 0.4305 0.046 Uiso 1 1 calc R . .
H64C H -0.0975 0.3212 0.4185 0.046 Uiso 1 1 calc R . .

loop_
_atom_site_aniso_label
_atom_site_aniso_U_11
_atom_site_aniso_U_22
_atom_site_aniso_U_33
_atom_site_aniso_U_23
_atom_site_aniso_U_13
_atom_site_aniso_U_12
Mo1 0.01394(17) 0.01474(17) 0.01352(17) 0.00134(12) 0.00093(13) -0.00023(13)
C1 0.0151(17) 0.0181(16) 0.0143(17) 0.0015(13) -0.0010(14) -0.0013(14)
C2 0.0205(17) 0.0145(16) 0.0230(17) 0.0014(14) -0.0005(14) 0.0012(14)
C3 0.028(2) 0.020(2) 0.030(2) 0.0015(17) -0.0067(17) 0.0045(17)
C4 0.029(2) 0.018(2) 0.023(2) 0.0026(16) 0.0035(17) -0.0025(17)
C5 0.0211(17) 0.0118(16) 0.0238(16) 0.0019(13) 0.0016(13) -0.0004(14)
C6 0.0221(18) 0.0181(18) 0.0242(17) -0.0007(15) 0.0000(15) 0.0001(15)
C7 0.0263(19) 0.0219(19) 0.0272(18) 0.0006(16) -0.0056(15) -0.0030(16)
C8 0.036(2) 0.025(2) 0.0229(19) -0.0039(16) 0.0004(16) -0.0020(17)
C9 0.034(2) 0.035(2) 0.031(2) -0.0084(18) 0.0066(17) 0.0045(18)
C10 0.0251(19) 0.026(2) 0.0288(18) -0.0048(16) 0.0001(15) 0.0043(16)
O1 0.0267(15) 0.0198(14) 0.0160(12) 0.0031(10) 0.0017(11) -0.0009(11)
C11 0.0227(16) 0.0221(16) 0.0161(15) 0.0044(13) 0.0026(13) -0.0024(14)
C12 0.031(2) 0.024(2) 0.024(2) -0.0005(16) 0.0042(18) -0.0024(17)
C13 0.0258(18) 0.042(2) 0.0230(19) 0.0061(17) 0.0004(16) -0.0026(17)
F1 0.0330(15) 0.0632(18) 0.0323(15) -0.0085(13) -0.0040(12) -0.0189(13)
F2 0.0258(14) 0.0621(19) 0.0270(13) 0.0011(12) 0.0096(11) -0.0048(13)
F3 0.0278(15) 0.073(2) 0.0503(18) 0.0252(15) 0.0025(13) 0.0196(14)
C14 0.036(2) 0.0227(18) 0.0220(18) 0.0061(15) 0.0028(17) -0.0021(17)
F4 0.0548(17) 0.0355(15) 0.0209(12) 0.0126(11) 0.0060(12) 0.0048(13)
F5 0.0633(19) 0.0200(13) 0.0377(15) 0.0029(11) 0.0089(13) -0.0049(12)
F6 0.0354(14) 0.0447(16) 0.0407(16) 0.0125(13) -0.0014(12) 0.0123(12)
N1 0.0162(15) 0.0200(15) 0.0170(14) -0.0030(12) 0.0005(12) -0.0008(12)
C15 0.0195(18) 0.0212(17) 0.0288(18) -0.0061(14) 0.0021(15) 0.0006(15)
C16 0.024(2) 0.0296(19) 0.035(2) -0.0156(16) 0.0023(16) 0.0005(16)
C17 0.024(2) 0.039(2) 0.0265(19) -0.0124(16) -0.0023(16) -0.0002(17)
C18 0.0171(18) 0.0323(18) 0.0165(16) -0.0035(14) 0.0007(14) 0.0013(15)
C19 0.030(2) 0.019(2) 0.037(2) -0.0017(17) 0.0036(18) 0.0062(17)
C20 0.027(2) 0.037(2) 0.018(2) 0.0026(17) -0.0025(17) 0.0054(19)
N2 0.0180(14) 0.0154(16) 0.0139(15) -0.0006(12) 0.0000(12) 0.0031(12)
C21 0.0165(15) 0.0141(16) 0.0192(15) -0.0015(13) 0.0018(13) 0.0030(13)
C22 0.0202(16) 0.0176(17) 0.0212(16) -0.0012(14) 0.0027(13) 0.0031(14)
C23 0.0198(17) 0.0236(19) 0.0260(18) 0.0001(16) 0.0046(14) -0.0003(15)
C24 0.0159(17) 0.026(2) 0.034(2) -0.0010(17) 0.0033(15) -0.0008(16)
C25 0.0175(17) 0.0215(19) 0.0285(18) -0.0006(16) -0.0018(15) 0.0037(15)
C26 0.0177(16) 0.0136(16) 0.0207(15) -0.0015(13) 0.0001(13) 0.0031(14)
C27 0.0208(18) 0.029(2) 0.0181(17) 0.0005(15) 0.0033(14) 0.0050(16)
C28 0.027(2) 0.042(2) 0.028(2) -0.0069(19) -0.0021(19) 0.004(2)
C29 0.038(3) 0.048(3) 0.027(2) 0.013(2) 0.000(2) 0.004(2)
C30 0.0200(19) 0.0214(19) 0.0215(17) 0.0001(15) -0.0018(15) 0.0032(15)
C31 0.037(3) 0.041(3) 0.026(2) -0.0101(19) 0.000(2) -0.004(2)
C32 0.051(3) 0.026(2) 0.031(2) 0.0064(18) 0.010(2) 0.010(2)
Mo2 0.01627(18) 0.01383(18) 0.01657(18) -0.00119(13) -0.00041(13) 0.00195(13)
C33 0.0164(18) 0.0198(17) 0.0161(18) -0.0010(14) -0.0014(15) -0.0001(14)
C34 0.0232(18) 0.0150(16) 0.0199(16) 0.0004(14) 0.0006(14) 0.0005(14)
C35 0.033(2) 0.018(2) 0.026(2) 0.0028(17) 0.0073(18) 0.0056(17)
C36 0.033(2) 0.020(2) 0.028(2) 0.0002(17) -0.0070(18) -0.0009(17)
C37 0.0348(19) 0.0203(18) 0.0179(16) 0.0006(14) 0.0017(14) 0.0062(15)
C38 0.031(2) 0.040(2) 0.0309(19) 0.0146(17) 0.0076(17) 0.0081(17)
C39 0.046(2) 0.053(3) 0.034(2) 0.0227(19) 0.0137(19) 0.0178(19)
C40 0.070(3) 0.045(3) 0.024(2) 0.0056(18) -0.0002(19) 0.024(2)
C41 0.082(3) 0.035(2) 0.032(2) 0.0024(19) -0.019(2) 0.004(2)
C42 0.066(3) 0.026(2) 0.030(2) 0.0069(17) -0.0148(19) -0.0047(19)
O2 0.0300(15) 0.0212(14) 0.0227(13) -0.0057(11) 0.0023(11) 0.0039(12)
C43 0.0337(16) 0.0388(17) 0.0290(16) -0.0103(15) 0.0103(14) -0.0019(14)
C44 0.042(3) 0.046(3) 0.029(3) -0.002(3) 0.008(3) 0.005(3)
C45 0.034(2) 0.047(3) 0.035(2) -0.008(2) 0.005(2) 0.000(2)
F7 0.0383(19) 0.052(2) 0.048(2) -0.0081(17) -0.0066(17) 0.0131(16)
F8 0.035(2) 0.084(3) 0.0469(19) -0.0036(19) 0.0175(16) 0.0036(19)
F9 0.0328(19) 0.043(2) 0.054(2) -0.0075(17) -0.0028(16) -0.0027(15)
C46 0.038(2) 0.047(2) 0.032(2) -0.012(2) 0.007(2) 0.001(2)
F10 0.0375(19) 0.041(2) 0.051(2) -0.008(2) -0.0038(17) -0.0036(17)
F11 0.049(2) 0.0329(18) 0.057(2) -0.0145(17) -0.0006(18) 0.0004(16)
F12 0.065(3) 0.063(3) 0.0304(15) -0.023(2) 0.0074(16) -0.003(3)
C44X 0.026(5) 0.045(4) 0.026(5) -0.004(4) 0.003(4) 0.001(3)
C45X 0.035(3) 0.049(3) 0.038(3) -0.008(3) 0.009(2) 0.001(2)
F7X 0.0383(19) 0.052(2) 0.048(2) -0.0081(17) -0.0066(17) 0.0131(16)
F8X 0.035(2) 0.084(3) 0.0469(19) -0.0036(19) 0.0175(16) 0.0036(19)
F9X 0.0328(19) 0.043(2) 0.054(2) -0.0075(17) -0.0028(16) -0.0027(15)
C46X 0.040(3) 0.042(3) 0.031(2) -0.012(3) 0.007(2) 0.000(2)
F10X 0.0375(19) 0.041(2) 0.051(2) -0.008(2) -0.0038(17) -0.0036(17)
F11X 0.049(2) 0.0329(18) 0.057(2) -0.0145(17) -0.0006(18) 0.0004(16)
F12X 0.065(3) 0.063(3) 0.0304(15) -0.023(2) 0.0074(16) -0.003(3)
N3 0.0175(15) 0.0179(15) 0.0220(15) 0.0003(12) -0.0002(12) 0.0049(12)
C47 0.0193(18) 0.0274(17) 0.0219(17) -0.0022(15) -0.0021(14) 0.0061(15)
C48 0.026(2) 0.0323(19) 0.0213(18) 0.0034(15) -0.0006(15) 0.0076(16)
C49 0.0227(19) 0.0252(18) 0.0296(19) 0.0083(15) 0.0052(15) 0.0088(15)
C50 0.0195(18) 0.0193(17) 0.0277(18) 0.0030(14) 0.0039(14) 0.0048(14)
C51 0.032(2) 0.028(2) 0.026(2) -0.0054(17) -0.0098(18) 0.0034(18)
C52 0.037(3) 0.018(2) 0.040(3) 0.0043(18) -0.0058(19) 0.0018(18)
N4 0.0223(15) 0.0118(15) 0.0182(16) 0.0011(12) -0.0006(12) 0.0016(12)
C53 0.0212(15) 0.0122(16) 0.0177(15) 0.0018(13) 0.0001(13) 0.0049(14)
C54 0.0207(16) 0.0141(16) 0.0202(15) -0.0006(13) 0.0002(13) 0.0019(14)
C55 0.0198(17) 0.0189(18) 0.0263(18) 0.0003(15) -0.0034(14) -0.0005(15)
C56 0.0202(18) 0.0193(18) 0.0287(19) -0.0010(16) 0.0058(14) -0.0013(15)
C57 0.0273(18) 0.0171(18) 0.0204(17) -0.0001(15) 0.0052(14) -0.0007(15)
C58 0.0260(17) 0.0121(16) 0.0173(15) 0.0024(13) 0.0013(13) 0.0015(14)
C59 0.0225(19) 0.0203(18) 0.0186(17) -0.0027(15) -0.0014(15) 0.0003(15)
C60 0.053(3) 0.048(3) 0.023(2) 0.010(2) 0.005(2) 0.020(2)
C61 0.050(3) 0.031(2) 0.030(2) -0.0089(19) 0.011(2) -0.003(2)
C62 0.0284(19) 0.0209(19) 0.0156(17) 0.0009(14) 0.0014(15) 0.0001(16)
C63 0.038(3) 0.028(2) 0.023(2) 0.0034(17) -0.0082(18) 0.0071(19)
C64 0.042(3) 0.026(2) 0.023(2) -0.0042(17) -0.0029(19) 0.0011(19)

loop_
_atom_type_symbol
_atom_type_description
_atom_type_scat_dispersion_real
_atom_type_scat_dispersion_imag
_atom_type_scat_source
C C 0.0033 0.0016 'International Tables Vol C Tables 4.2.6.8 and 6.1.1.4'
H H 0.0000 0.0000 'International Tables Vol C Tables 4.2.6.8 and 6.1.1.4'
N N 0.0061 0.0033 'International Tables Vol C Tables 4.2.6.8 and 6.1.1.4'
O O 0.0106 0.0060 'International Tables Vol C Tables 4.2.6.8 and 6.1.1.4'
F F 0.0171 0.0103 'International Tables Vol C Tables 4.2.6.8 and 6.1.1.4'
Mo Mo -1.6832 0.6857 'International Tables Vol C Tables 4.2.6.8 and 6.1.1.4'

loop_
_geom_angle_atom_site_label_1
_geom_angle_atom_site_label_2
_geom_angle_atom_site_label_3
_geom_angle
N2 Mo1 C1 101.63(15)
N2 Mo1 O1 117.15(13)
C1 Mo1 O1 108.72(14)
N2 Mo1 N1 108.61(13)
C1 Mo1 N1 103.40(15)
O1 Mo1 N1 115.52(12)
C2 C1 Mo1 146.3(3)
C2 C1 H1A 106.9
Mo1 C1 H1A 106.9
C1 C2 C4 111.4(3)
C1 C2 C3 108.9(3)
C4 C2 C3 108.5(3)
C1 C2 C5 104.3(3)
C4 C2 C5 111.1(3)
C3 C2 C5 112.6(3)
C2 C3 H3A 109.5
C2 C3 H3B 109.5
H3A C3 H3B 109.5
C2 C3 H3C 109.5
H3A C3 H3C 109.5
H3B C3 H3C 109.5
C2 C4 H4A 109.5
C2 C4 H4B 109.5
H4A C4 H4B 109.5
C2 C4 H4C 109.5
H4A C4 H4C 109.5
H4B C4 H4C 109.5
C10 C5 C6 117.9(4)
C10 C5 C2 122.4(4)
C6 C5 C2 119.7(3)
C7 C6 C5 121.2(4)
C7 C6 H6A 119.4
C5 C6 H6A 119.4
C8 C7 C6 120.3(4)
C8 C7 H7A 119.9
C6 C7 H7A 119.9
C9 C8 C7 118.8(4)
C9 C8 H8A 120.6
C7 C8 H8A 120.6
C8 C9 C10 121.4(4)
C8 C9 H9A 119.3
C10 C9 H9A 119.3
C5 C10 C9 120.3(4)
C5 C10 H10A 119.8
C9 C10 H10A 119.8
C11 O1 Mo1 151.3(2)
O1 C11 C13 108.4(3)
O1 C11 C14 106.3(3)
C13 C11 C14 112.0(3)
O1 C11 C12 111.8(3)
C13 C11 C12 109.7(3)
C14 C11 C12 108.7(3)
C11 C12 H12A 109.5
C11 C12 H12B 109.5
H12A C12 H12B 109.5
C11 C12 H12C 109.5
H12A C12 H12C 109.5
H12B C12 H12C 109.5
F2 C13 F1 107.8(3)
F2 C13 F3 107.0(4)
F1 C13 F3 107.0(4)
F2 C13 C11 112.6(3)
F1 C13 C11 112.3(4)
F3 C13 C11 109.8(3)
F6 C14 F5 106.9(3)
F6 C14 F4 107.7(3)
F5 C14 F4 107.5(3)
F6 C14 C11 110.6(3)
F5 C14 C11 112.3(3)
F4 C14 C11 111.5(3)
C18 N1 C15 106.4(3)
C18 N1 Mo1 137.2(3)
C15 N1 Mo1 116.3(3)
C16 C15 N1 109.3(4)
C16 C15 C19 129.9(4)
N1 C15 C19 120.8(3)
C15 C16 C17 107.7(4)
C15 C16 H16A 126.2
C17 C16 H16A 126.2
C18 C17 C16 107.9(4)
C18 C17 H17A 126.0
C16 C17 H17A 126.0
C17 C18 N1 108.7(4)
C17 C18 C20 129.0(4)
N1 C18 C20 122.3(3)
C15 C19 H19A 109.5
C15 C19 H19B 109.5
H19A C19 H19B 109.5
C15 C19 H19C 109.5
H19A C19 H19C 109.5
H19B C19 H19C 109.5
C18 C20 H20A 109.5
C18 C20 H20B 109.5
H20A C20 H20B 109.5
C18 C20 H20C 109.5
H20A C20 H20C 109.5
H20B C20 H20C 109.5
C21 N2 Mo1 175.3(3)
N2 C21 C22 118.8(3)
N2 C21 C26 119.1(3)
C22 C21 C26 122.1(3)
C23 C22 C21 118.0(4)
C23 C22 C27 120.9(3)
C21 C22 C27 121.1(3)
C22 C23 C24 120.9(4)
C22 C23 H23A 119.6
C24 C23 H23A 119.6
C25 C24 C23 120.4(4)
C25 C24 H24A 119.8
C23 C24 H24A 119.8
C24 C25 C26 121.4(4)
C24 C25 H25A 119.3
C26 C25 H25A 119.3
C25 C26 C21 117.1(3)
C25 C26 C30 120.7(4)
C21 C26 C30 122.2(3)
C22 C27 C28 110.7(3)
C22 C27 C29 113.0(3)
C28 C27 C29 110.9(4)
C22 C27 H27A 107.3
C28 C27 H27A 107.3
C29 C27 H27A 107.3
C27 C28 H28A 109.5
C27 C28 H28B 109.5
H28A C28 H28B 109.5
C27 C28 H28C 109.5
H28A C28 H28C 109.5
H28B C28 H28C 109.5
C27 C29 H29A 109.5
C27 C29 H29B 109.5
H29A C29 H29B 109.5
C27 C29 H29C 109.5
H29A C29 H29C 109.5
H29B C29 H29C 109.5
C26 C30 C32 110.8(3)
C26 C30 C31 112.5(3)
C32 C30 C31 110.4(4)
C26 C30 H30A 107.7
C32 C30 H30A 107.7
C31 C30 H30A 107.7
C30 C31 H31A 109.5
C30 C31 H31B 109.5
H31A C31 H31B 109.5
C30 C31 H31C 109.5
H31A C31 H31C 109.5
H31B C31 H31C 109.5
C30 C32 H32A 109.5
C30 C32 H32B 109.5
H32A C32 H32B 109.5
C30 C32 H32C 109.5
H32A C32 H32C 109.5
H32B C32 H32C 109.5
N4 Mo2 C33 102.20(16)
N4 Mo2 O2 116.58(13)
C33 Mo2 O2 109.84(14)
N4 Mo2 N3 107.77(14)
C33 Mo2 N3 103.85(15)
O2 Mo2 N3 115.09(12)
C34 C33 Mo2 144.9(3)
C34 C33 H33A 107.6
Mo2 C33 H33A 107.6
C33 C34 C35 111.3(3)
C33 C34 C36 108.9(3)
C35 C34 C36 108.7(3)
C33 C34 C37 106.1(3)
C35 C34 C37 109.6(3)
C36 C34 C37 112.1(3)
C34 C35 H35A 109.5
C34 C35 H35B 109.5
H35A C35 H35B 109.5
C34 C35 H35C 109.5
H35A C35 H35C 109.5
H35B C35 H35C 109.5
C34 C36 H36A 109.5
C34 C36 H36B 109.5
H36A C36 H36B 109.5
C34 C36 H36C 109.5
H36A C36 H36C 109.5
H36B C36 H36C 109.5
C38 C37 C42 116.9(4)
C38 C37 C34 123.7(4)
C42 C37 C34 119.3(4)
C37 C38 C39 120.8(5)
C37 C38 H38A 119.6
C39 C38 H38A 119.6
C40 C39 C38 120.9(5)
C40 C39 H39A 119.5
C38 C39 H39A 119.5
C39 C40 C41 119.2(5)
C39 C40 H40A 120.4
C41 C40 H40A 120.4
C42 C41 C40 120.2(5)
C42 C41 H41A 119.9
C40 C41 H41A 119.9
C41 C42 C37 122.0(5)
C41 C42 H42A 119.0
C37 C42 H42A 119.0
C43 O2 Mo2 150.3(3)
O2 C43 C46X 112.7(6)
O2 C43 C46 111.2(4)
C46X C43 C46 38.8(5)
O2 C43 C45 112.6(4)
C46X C43 C45 134.0(6)
C46 C43 C45 114.2(5)
O2 C43 C44X 109.3(6)
C46X C43 C44X 125.9(8)
C46 C43 C44X 138.9(6)
C45 C43 C44X 40.5(6)
O2 C43 C45X 91.7(5)
C46X C43 C45X 109.5(7)
C46 C43 C45X 70.8(6)
C45 C43 C45X 61.3(5)
C44X C43 C45X 101.6(7)
O2 C43 C44 110.0(4)
C46X C43 C44 67.2(6)
C46 C43 C44 104.1(5)
C45 C43 C44 104.2(4)
C44X C43 C44 67.5(6)
C45X C43 C44 157.8(6)
C43 C44 H44A 109.5
C43 C44 H44B 109.5
H44A C44 H44B 109.5
C43 C44 H44C 109.5
H44A C44 H44C 109.5
H44B C44 H44C 109.5
F9 C45 F8 109.3(5)
F9 C45 F7 107.5(5)
F8 C45 F7 109.5(5)
F9 C45 C43 110.3(5)
F8 C45 C43 114.1(5)
F7 C45 C43 105.9(5)
F10 C46 F12 106.7(6)
F10 C46 F11 105.1(5)
F12 C46 F11 107.1(5)
F10 C46 C43 111.9(6)
F12 C46 C43 116.5(5)
F11 C46 C43 108.8(5)
C43 C44X H44D 109.5
C43 C44X H44E 109.5
H44D C44X H44E 109.5
C43 C44X H44F 109.5
H44D C44X H44F 109.5
H44E C44X H44F 109.5
F8X C45X F7X 107.3(9)
F8X C45X F9X 92.9(8)
F7X C45X F9X 94.7(8)
F8X C45X C43 109.6(8)
F7X C45X C43 122.8(9)
F9X C45X C43 124.9(9)
F10X C46X F12X 113.0(11)
F10X C46X F11X 118.9(11)
F12X C46X F11X 108.7(12)
F10X C46X C43 97.7(8)
F12X C46X C43 105.2(9)
F11X C46X C43 112.1(11)
C47 N3 C50 106.5(3)
C47 N3 Mo2 137.7(3)
C50 N3 Mo2 115.8(3)
C48 C47 N3 108.9(4)
C48 C47 C51 128.4(4)
N3 C47 C51 122.6(4)
C47 C48 C49 108.1(4)
C47 C48 H48A 126.0
C49 C48 H48A 126.0
C50 C49 C48 107.3(4)
C50 C49 H49A 126.4
C48 C49 H49A 126.4
C49 C50 N3 109.2(4)
C49 C50 C52 129.6(4)
N3 C50 C52 121.2(4)
C47 C51 H51A 109.5
C47 C51 H51B 109.5
H51A C51 H51B 109.5
C47 C51 H51C 109.5
H51A C51 H51C 109.5
H51B C51 H51C 109.5
C50 C52 H52A 109.5
C50 C52 H52B 109.5
H52A C52 H52B 109.5
C50 C52 H52C 109.5
H52A C52 H52C 109.5
H52B C52 H52C 109.5
C53 N4 Mo2 173.6(3)
N4 C53 C54 118.9(3)
N4 C53 C58 118.7(3)
C54 C53 C58 122.3(4)
C55 C54 C53 117.1(3)
C55 C54 C59 120.2(4)
C53 C54 C59 122.6(3)
C56 C55 C54 121.5(4)
C56 C55 H55A 119.2
C54 C55 H55A 119.2
C57 C56 C55 120.2(4)
C57 C56 H56A 119.9
C55 C56 H56A 119.9
C56 C57 C58 121.3(4)
C56 C57 H57A 119.3
C58 C57 H57A 119.3
C57 C58 C53 117.5(4)
C57 C58 C62 120.7(3)
C53 C58 C62 121.8(3)
C61 C59 C60 110.5(4)
C61 C59 C54 111.2(3)
C60 C59 C54 111.6(3)
C61 C59 H59A 107.8
C60 C59 H59A 107.8
C54 C59 H59A 107.8
C59 C60 H60A 109.5
C59 C60 H60B 109.5
H60A C60 H60B 109.5
C59 C60 H60C 109.5
H60A C60 H60C 109.5
H60B C60 H60C 109.5
C59 C61 H61A 109.5
C59 C61 H61B 109.5
H61A C61 H61B 109.5
C59 C61 H61C 109.5
H61A C61 H61C 109.5
H61B C61 H61C 109.5
C58 C62 C64 111.9(3)
C58 C62 C63 110.4(3)
C64 C62 C63 111.2(3)
C58 C62 H62A 107.7
C64 C62 H62A 107.7
C63 C62 H62A 107.7
C62 C63 H63A 109.5
C62 C63 H63B 109.5
H63A C63 H63B 109.5
C62 C63 H63C 109.5
H63A C63 H63C 109.5
H63B C63 H63C 109.5
C62 C64 H64A 109.5
C62 C64 H64B 109.5
H64A C64 H64B 109.5
C62 C64 H64C 109.5
H64A C64 H64C 109.5
H64B C64 H64C 109.5

loop_
_geom_bond_atom_site_label_1
_geom_bond_atom_site_label_2
_geom_bond_distance
Mo1 N2 1.723(3)
Mo1 C1 1.863(4)
Mo1 O1 1.916(2)
Mo1 N1 2.018(3)
C1 C2 1.528(5)
C1 H1A 0.9500
C2 C4 1.528(5)
C2 C3 1.533(5)
C2 C5 1.536(5)
C3 H3A 0.9800
C3 H3B 0.9800
C3 H3C 0.9800
C4 H4A 0.9800
C4 H4B 0.9800
C4 H4C 0.9800
C5 C10 1.382(5)
C5 C6 1.389(6)
C6 C7 1.381(6)
C6 H6A 0.9500
C7 C8 1.377(6)
C7 H7A 0.9500
C8 C9 1.364(6)
C8 H8A 0.9500
C9 C10 1.387(6)
C9 H9A 0.9500
C10 H10A 0.9500
O1 C11 1.385(4)
C11 C13 1.519(5)
C11 C14 1.532(5)
C11 C12 1.546(5)
C12 H12A 0.9800
C12 H12B 0.9800
C12 H12C 0.9800
C13 F2 1.329(4)
C13 F1 1.332(5)
C13 F3 1.332(5)
C14 F6 1.323(5)
C14 F5 1.333(5)
C14 F4 1.333(4)
N1 C18 1.400(5)
N1 C15 1.404(5)
C15 C16 1.345(6)
C15 C19 1.493(6)
C16 C17 1.418(6)
C16 H16A 0.9500
C17 C18 1.358(6)
C17 H17A 0.9500
C18 C20 1.485(6)
C19 H19A 0.9800
C19 H19B 0.9800
C19 H19C 0.9800
C20 H20A 0.9800
C20 H20B 0.9800
C20 H20C 0.9800
N2 C21 1.386(5)
C21 C22 1.404(5)
C21 C26 1.413(5)
C22 C23 1.379(5)
C22 C27 1.505(6)
C23 C24 1.387(6)
C23 H23A 0.9500
C24 C25 1.379(6)
C24 H24A 0.9500
C25 C26 1.386(5)
C25 H25A 0.9500
C26 C30 1.511(5)
C27 C28 1.526(6)
C27 C29 1.528(6)
C27 H27A 1.0000
C28 H28A 0.9800
C28 H28B 0.9800
C28 H28C 0.9800
C29 H29A 0.9800
C29 H29B 0.9800
C29 H29C 0.9800
C30 C32 1.518(6)
C30 C31 1.519(6)
C30 H30A 1.0000
C31 H31A 0.9800
C31 H31B 0.9800
C31 H31C 0.9800
C32 H32A 0.9800
C32 H32B 0.9800
C32 H32C 0.9800
Mo2 N4 1.724(3)
Mo2 C33 1.863(4)
Mo2 O2 1.926(3)
Mo2 N3 2.019(3)
C33 C34 1.517(5)
C33 H33A 0.9500
C34 C35 1.527(5)
C34 C36 1.528(6)
C34 C37 1.533(5)
C35 H35A 0.9800
C35 H35B 0.9800
C35 H35C 0.9800
C36 H36A 0.9800
C36 H36B 0.9800
C36 H36C 0.9800
C37 C38 1.377(6)
C37 C42 1.392(6)
C38 C39 1.401(6)
C38 H38A 0.9500
C39 C40 1.353(8)
C39 H39A 0.9500
C40 C41 1.376(7)
C40 H40A 0.9500
C41 C42 1.372(6)
C41 H41A 0.9500
C42 H42A 0.9500
O2 C43 1.381(5)
C43 C46X 1.443(8)
C43 C46 1.463(7)
C43 C45 1.532(7)
C43 C44X 1.552(6)
C43 C45X 1.565(8)
C43 C44 1.578(5)
C44 H44A 0.9800
C44 H44B 0.9800
C44 H44C 0.9800
C45 F9 1.311(7)
C45 F8 1.316(7)
C45 F7 1.344(8)
C46 F10 1.346(9)
C46 F12 1.347(7)
C46 F11 1.365(8)
C44X H44D 0.9800
C44X H44E 0.9800
C44X H44F 0.9800
C45X F8X 1.332(11)
C45X F7X 1.367(11)
C45X F9X 1.402(11)
C46X F10X 1.267(13)
C46X F12X 1.294(12)
C46X F11X 1.363(14)
N3 C47 1.394(5)
N3 C50 1.402(5)
C47 C48 1.360(6)
C47 C51 1.489(6)
C48 C49 1.415(6)
C48 H48A 0.9500
C49 C50 1.359(6)
C49 H49A 0.9500
C50 C52 1.493(6)
C51 H51A 0.9800
C51 H51B 0.9800
C51 H51C 0.9800
C52 H52A 0.9800
C52 H52B 0.9800
C52 H52C 0.9800
N4 C53 1.391(5)
C53 C54 1.407(5)
C53 C58 1.409(5)
C54 C55 1.386(5)
C54 C59 1.517(5)
C55 C56 1.382(5)
C55 H55A 0.9500
C56 C57 1.380(6)
C56 H56A 0.9500
C57 C58 1.383(5)
C57 H57A 0.9500
C58 C62 1.513(5)
C59 C61 1.510(6)
C59 C60 1.512(6)
C59 H59A 1.0000
C60 H60A 0.9800
C60 H60B 0.9800
C60 H60C 0.9800
C61 H61A 0.9800
C61 H61B 0.9800
C61 H61C 0.9800
C62 C64 1.522(5)
C62 C63 1.522(5)
C62 H62A 1.0000
C63 H63A 0.9800
C63 H63B 0.9800
C63 H63C 0.9800
C64 H64A 0.9800
C64 H64B 0.9800
C64 H64C 0.9800

loop_
_geom_torsion_atom_site_label_1
_geom_torsion_atom_site_label_2
_geom_torsion_atom_site_label_3
_geom_torsion_atom_site_label_4
_geom_torsion
N2 Mo1 C1 C2 -9.1(5)
O1 Mo1 C1 C2 115.1(5)
N1 Mo1 C1 C2 -121.7(5)
Mo1 C1 C2 C4 38.9(6)
Mo1 C1 C2 C3 158.6(4)
Mo1 C1 C2 C5 -81.0(5)
C1 C2 C5 C10 -102.7(4)
C4 C2 C5 C10 137.2(4)
C3 C2 C5 C10 15.3(5)
C1 C2 C5 C6 73.5(4)
C4 C2 C5 C6 -46.6(5)
C3 C2 C5 C6 -168.6(3)
C10 C5 C6 C7 1.5(6)
C2 C5 C6 C7 -174.8(4)
C5 C6 C7 C8 0.2(6)
C6 C7 C8 C9 -1.7(6)
C7 C8 C9 C10 1.4(7)
C6 C5 C10 C9 -1.8(6)
C2 C5 C10 C9 174.4(4)
C8 C9 C10 C5 0.4(7)
N2 Mo1 O1 C11 96.0(5)
C1 Mo1 O1 C11 -18.4(5)
N1 Mo1 O1 C11 -134.1(5)
Mo1 O1 C11 C13 84.2(6)
Mo1 O1 C11 C14 -155.3(4)
Mo1 O1 C11 C12 -36.9(7)
O1 C11 C13 F2 179.8(3)
C14 C11 C13 F2 62.9(5)
C12 C11 C13 F2 -57.8(4)
O1 C11 C13 F1 57.9(4)
C14 C11 C13 F1 -59.0(4)
C12 C11 C13 F1 -179.8(3)
O1 C11 C13 F3 -61.0(4)
C14 C11 C13 F3 -177.9(3)
C12 C11 C13 F3 61.3(4)
O1 C11 C14 F6 59.9(4)
C13 C11 C14 F6 178.1(3)
C12 C11 C14 F6 -60.5(4)
O1 C11 C14 F5 -59.5(4)
C13 C11 C14 F5 58.7(4)
C12 C11 C14 F5 -179.9(3)
O1 C11 C14 F4 179.8(3)
C13 C11 C14 F4 -62.0(4)
C12 C11 C14 F4 59.4(4)
N2 Mo1 N1 C18 -92.6(4)
C1 Mo1 N1 C18 14.8(4)
O1 Mo1 N1 C18 133.4(4)
N2 Mo1 N1 C15 82.3(3)
C1 Mo1 N1 C15 -170.3(3)
O1 Mo1 N1 C15 -51.7(3)
C18 N1 C15 C16 -1.5(4)
Mo1 N1 C15 C16 -177.8(3)
C18 N1 C15 C19 179.4(4)
Mo1 N1 C15 C19 3.0(5)
N1 C15 C16 C17 1.7(5)
C19 C15 C16 C17 -179.2(4)
C15 C16 C17 C18 -1.3(5)
C16 C17 C18 N1 0.4(5)
C16 C17 C18 C20 179.7(4)
C15 N1 C18 C17 0.6(4)
Mo1 N1 C18 C17 175.8(3)
C15 N1 C18 C20 -178.7(4)
Mo1 N1 C18 C20 -3.5(6)
C1 Mo1 N2 C21 -129(3)
O1 Mo1 N2 C21 112(3)
N1 Mo1 N2 C21 -21(4)
Mo1 N2 C21 C22 52(4)
Mo1 N2 C21 C26 -127(3)
N2 C21 C22 C23 -177.5(3)
C26 C21 C22 C23 2.2(6)
N2 C21 C22 C27 1.0(5)
C26 C21 C22 C27 -179.4(3)
C21 C22 C23 C24 -1.4(6)
C27 C22 C23 C24 -179.9(4)
C22 C23 C24 C25 0.0(6)
C23 C24 C25 C26 0.7(6)
C24 C25 C26 C21 0.1(6)
C24 C25 C26 C30 178.3(4)
N2 C21 C26 C25 178.1(3)
C22 C21 C26 C25 -1.5(5)
N2 C21 C26 C30 -0.1(5)
C22 C21 C26 C30 -179.7(3)
C23 C22 C27 C28 85.9(5)
C21 C22 C27 C28 -92.5(4)
C23 C22 C27 C29 -39.2(5)
C21 C22 C27 C29 142.4(4)
C25 C26 C30 C32 -80.8(5)
C21 C26 C30 C32 97.3(4)
C25 C26 C30 C31 43.3(5)
C21 C26 C30 C31 -138.6(4)
N4 Mo2 C33 C34 -5.1(5)
O2 Mo2 C33 C34 119.3(5)
N3 Mo2 C33 C34 -117.1(5)
Mo2 C33 C34 C35 31.1(6)
Mo2 C33 C34 C36 151.0(4)
Mo2 C33 C34 C37 -88.1(5)
C33 C34 C37 C38 -112.9(4)
C35 C34 C37 C38 126.8(4)
C36 C34 C37 C38 5.9(6)
C33 C34 C37 C42 66.1(5)
C35 C34 C37 C42 -54.3(5)
C36 C34 C37 C42 -175.1(4)
C42 C37 C38 C39 -2.4(7)
C34 C37 C38 C39 176.6(4)
C37 C38 C39 C40 0.8(7)
C38 C39 C40 C41 1.8(8)
C39 C40 C41 C42 -2.7(8)
C40 C41 C42 C37 1.0(8)
C38 C37 C42 C41 1.5(7)
C34 C37 C42 C41 -177.5(4)
N4 Mo2 O2 C43 101.2(6)
C33 Mo2 O2 C43 -14.4(6)
N3 Mo2 O2 C43 -131.1(5)
Mo2 O2 C43 C46X -108.9(8)
Mo2 O2 C43 C46 -150.9(5)
Mo2 O2 C43 C45 79.6(7)
Mo2 O2 C43 C44X 36.2(9)
Mo2 O2 C43 C45X 139.1(6)
Mo2 O2 C43 C44 -36.1(7)
O2 C43 C45 F9 -52.6(6)
C46X C43 C45 F9 138.3(9)
C46 C43 C45 F9 179.4(5)
C44X C43 C45 F9 41.1(9)
C45X C43 C45 F9 -131.6(7)
C44 C43 C45 F9 66.5(6)
O2 C43 C45 F8 -176.0(5)
C46X C43 C45 F8 14.9(11)
C46 C43 C45 F8 56.0(7)
C44X C43 C45 F8 -82.3(10)
C45X C43 C45 F8 105.0(7)
C44 C43 C45 F8 -56.9(6)
O2 C43 C45 F7 63.4(5)
C46X C43 C45 F7 -105.7(9)
C46 C43 C45 F7 -64.5(6)
C44X C43 C45 F7 157.1(10)
C45X C43 C45 F7 -15.6(6)
C44 C43 C45 F7 -177.5(5)
O2 C43 C46 F10 57.3(7)
C46X C43 C46 F10 -43.1(9)
C45 C43 C46 F10 -174.1(6)
C44X C43 C46 F10 -133.0(10)
C45X C43 C46 F10 141.4(7)
C44 C43 C46 F10 -61.1(7)
O2 C43 C46 F12 -179.6(5)
C46X C43 C46 F12 80.1(10)
C45 C43 C46 F12 -50.9(8)
C44X C43 C46 F12 -9.8(14)
C45X C43 C46 F12 -95.4(7)
C44 C43 C46 F12 62.0(7)
O2 C43 C46 F11 -58.5(6)
C46X C43 C46 F11 -158.8(11)
C45 C43 C46 F11 70.2(6)
C44X C43 C46 F11 111.3(11)
C45X C43 C46 F11 25.7(6)
C44 C43 C46 F11 -176.9(5)
O2 C43 C45X F8X -164.2(8)
C46X C43 C45X F8X 80.9(10)
C46 C43 C45X F8X 83.9(9)
C45 C43 C45X F8X -49.3(7)
C44X C43 C45X F8X -54.1(10)
C44 C43 C45X F8X 4(2)
O2 C43 C45X F7X 68.6(10)
C46X C43 C45X F7X -46.2(12)
C46 C43 C45X F7X -43.2(10)
C45 C43 C45X F7X -176.4(12)
C44X C43 C45X F7X 178.7(11)
C44 C43 C45X F7X -123.5(14)
O2 C43 C45X F9X -56.0(10)
C46X C43 C45X F9X -170.8(10)
C46 C43 C45X F9X -167.8(11)
C45 C43 C45X F9X 59.0(10)
C44X C43 C45X F9X 54.1(12)
C44 C43 C45X F9X 112.0(16)
O2 C43 C46X F10X 77.4(9)
C46 C43 C46X F10X 173.4(14)
C45 C43 C46X F10X -113.5(9)
C44X C43 C46X F10X -60.8(12)
C45X C43 C46X F10X 177.9(8)
C44 C43 C46X F10X -25.7(7)
O2 C43 C46X F12X -166.2(8)
C46 C43 C46X F12X -70.2(10)
C45 C43 C46X F12X 2.9(15)
C44X C43 C46X F12X 55.6(14)
C45X C43 C46X F12X -65.7(11)
C44 C43 C46X F12X 90.8(10)
O2 C43 C46X F11X -48.1(12)
C46 C43 C46X F11X 47.8(11)
C45 C43 C46X F11X 120.9(11)
C44X C43 C46X F11X 173.6(11)
C45X C43 C46X F11X 52.4(12)
C44 C43 C46X F11X -151.2(12)
N4 Mo2 N3 C47 -104.3(4)
C33 Mo2 N3 C47 3.7(4)
O2 Mo2 N3 C47 123.8(4)
N4 Mo2 N3 C50 73.9(3)
C33 Mo2 N3 C50 -178.2(3)
O2 Mo2 N3 C50 -58.1(3)
C50 N3 C47 C48 1.1(4)
Mo2 N3 C47 C48 179.3(3)
C50 N3 C47 C51 -177.1(4)
Mo2 N3 C47 C51 1.2(6)
N3 C47 C48 C49 -0.1(5)
C51 C47 C48 C49 177.9(4)
C47 C48 C49 C50 -0.9(5)
C48 C49 C50 N3 1.6(4)
C48 C49 C50 C52 -178.2(4)
C47 N3 C50 C49 -1.7(4)
Mo2 N3 C50 C49 179.6(3)
C47 N3 C50 C52 178.1(4)
Mo2 N3 C50 C52 -0.6(5)
C33 Mo2 N4 C53 -160(2)
O2 Mo2 N4 C53 81(3)
N3 Mo2 N4 C53 -50(3)
Mo2 N4 C53 C54 -100(2)
Mo2 N4 C53 C58 79(3)
N4 C53 C54 C55 177.2(3)
C58 C53 C54 C55 -1.5(6)
N4 C53 C54 C59 -1.2(5)
C58 C53 C54 C59 -179.8(3)
C53 C54 C55 C56 -0.6(6)
C59 C54 C55 C56 177.8(4)
C54 C55 C56 C57 1.8(6)
C55 C56 C57 C58 -0.9(6)
C56 C57 C58 C53 -1.1(6)
C56 C57 C58 C62 -179.8(4)
N4 C53 C58 C57 -176.3(3)
C54 C53 C58 C57 2.3(6)
N4 C53 C58 C62 2.3(5)
C54 C53 C58 C62 -179.0(3)
C55 C54 C59 C61 -68.2(5)
C53 C54 C59 C61 110.0(4)
C55 C54 C59 C60 55.7(5)
C53 C54 C59 C60 -126.1(4)
C57 C58 C62 C64 -48.9(5)
C53 C58 C62 C64 132.5(4)
C57 C58 C62 C63 75.6(5)
C53 C58 C62 C63 -103.0(4)
